data_7155196
loop_
_publ_author_name
'Liu, Hong-Xin'
'Chen, Kai'
'Yuan, Yao'
'Xu, Zhi-Fang'
'Tan, Hai-Bo'
'Qiu, Sheng-Xiang'

_publ_section_title
;
 Rhodomentones A and B, novel meroterpenoids with unique NMR
 characteristics from Rhodomyrtus tomentosa.
;
_journal_issue 30
_journal_name_full 'Organic &amp; biomolecular chemistry'
_journal_page_first 7354
_journal_page_last 7360
_journal_paper_doi 10.1039/c6ob01215a
_journal_volume 14
_journal_year 2016
_chemical_absolute_configuration ad
_chemical_formula_moiety 'C30 H46 O3'
_chemical_formula_sum 'C30 H46 O3'
_chemical_formula_weight 454.67
_chemical_name_systematic
;
 ? 
;
_space_group_crystal_system orthorhombic
_space_group_IT_number 19
_space_group_name_Hall 'P 2ac 2ab'
_space_group_name_H-M_alt 'P 21 21 21'
_symmetry_space_group_name_Hall 'P 2ac 2ab'
_symmetry_space_group_name_H-M 'P 21 21 21'
_atom_sites_solution_hydrogens geom
_atom_sites_solution_primary direct
_atom_sites_solution_secondary difmap
_audit_creation_date 2015-03-09
_audit_creation_method
;
Olex2 1.2
(compiled 2015.01.26 svn.r3150 for OlexSys, GUI svn.r4998)
;
_audit_update_record
;
2015-11-29 deposited with the CCDC.
2016-07-05 downloaded from the CCDC.
;
_cell_angle_alpha 90.00
_cell_angle_beta 90.00
_cell_angle_gamma 90.00
_cell_formula_units_Z 8
_cell_length_a 11.82201(13)
_cell_length_b 19.9887(2)
_cell_length_c 23.1114(3)
_cell_measurement_reflns_used 24816
_cell_measurement_temperature 150.00(10)
_cell_measurement_theta_max 66.9360
_cell_measurement_theta_min 2.8900
_cell_volume 5461.38(11)
_computing_cell_refinement
;
CrysAlisPro, Agilent Technologies,
Version 1.171.37.34 (release 22-05-2014 CrysAlis171 .NET)
(compiled May 22 2014,16:03:01)
;
_computing_data_collection
;
CrysAlisPro, Agilent Technologies,
Version 1.171.37.34 (release 22-05-2014 CrysAlis171 .NET)
(compiled May 22 2014,16:03:01)
;
_computing_data_reduction
;
CrysAlisPro, Agilent Technologies,
Version 1.171.37.34 (release 22-05-2014 CrysAlis171 .NET)
(compiled May 22 2014,16:03:01)
;
_computing_molecular_graphics 'Olex2 (Dolomanov et al., 2009)'
_computing_publication_material 'Olex2 (Dolomanov et al., 2009)'
_computing_structure_refinement 'ShelXL (Sheldrick, 2008)'
_computing_structure_solution 'ShelXS (Sheldrick, 2008)'
_diffrn_ambient_environment N~2~
_diffrn_ambient_temperature 150.00(10)
_diffrn_detector 'CCD plate'
_diffrn_detector_area_resol_mean 10.5058
_diffrn_detector_type Atlas
_diffrn_measured_fraction_theta_full 0.994
_diffrn_measured_fraction_theta_max 0.994
_diffrn_measurement_details
;
  1 omega  -99.00  -19.00   1.0000    1.9350
omega____ theta____ kappa____ phi______ frames
    -      -40.7938  126.0000   90.0000 80

  2 omega   14.00  117.00   1.0000    1.9350
omega____ theta____ kappa____ phi______ frames
    -       40.7938   38.0000  -30.0000 103

  3 omega  -35.00   67.00   1.0000    1.9350
omega____ theta____ kappa____ phi______ frames
    -       40.7938  -38.0000 -180.0000 102

  4 omega   19.00   96.00   1.0000    7.7350
omega____ theta____ kappa____ phi______ frames
    -       93.5000 -126.0000  -90.0000 77

  5 omega   10.00   84.00   1.0000    7.7350
omega____ theta____ kappa____ phi______ frames
    -       93.5000  -95.0000 -180.0000 74

  6 omega    9.00  133.00   1.0000    7.7350
omega____ theta____ kappa____ phi______ frames
    -       93.5000  -93.0000   98.8874 124

  7 omega   63.00  171.00   1.0000    7.7350
omega____ theta____ kappa____ phi______ frames
    -       93.5000   30.0000   60.0000 108

  8 omega   16.00   69.00   1.0000    7.7350
omega____ theta____ kappa____ phi______ frames
    -       93.5000  -30.0000  -30.0000 53

  9 omega   19.00   77.00   1.0000    7.7350
omega____ theta____ kappa____ phi______ frames
    -       93.5000  -45.0000 -150.0000 58

 10 omega    8.00  132.00   1.0000    7.7350
omega____ theta____ kappa____ phi______ frames
    -       93.5000  -91.0000  -47.6432 124

 11 omega   60.00  172.00   1.0000    7.7350
omega____ theta____ kappa____ phi______ frames
    -       93.5000   77.0000  -30.0000 112

 12 omega    7.00  120.00   1.0000    1.9350
omega____ theta____ kappa____ phi______ frames
    -       40.7938   77.0000  150.0000 113

 13 omega   11.00  115.00   1.0000    1.9350
omega____ theta____ kappa____ phi______ frames
    -       40.7938   57.0000   60.0000 104

 14 omega    7.00  120.00   1.0000    1.9350
omega____ theta____ kappa____ phi______ frames
    -       40.7938   77.0000 -120.0000 113

 15 omega   63.00  168.00   1.0000    7.7350
omega____ theta____ kappa____ phi______ frames
    -       93.5000   61.0000  120.0000 105
;
_diffrn_measurement_device 'four-circle diffractometer'
_diffrn_measurement_device_type 'Xcalibur, Atlas, Gemini ultra'
_diffrn_measurement_method '\w scans'
_diffrn_orient_matrix_UB_11 -0.0135269000
_diffrn_orient_matrix_UB_12 0.0139283000
_diffrn_orient_matrix_UB_13 -0.0651596000
_diffrn_orient_matrix_UB_21 -0.0133981000
_diffrn_orient_matrix_UB_22 0.0752707000
_diffrn_orient_matrix_UB_23 0.0128762000
_diffrn_orient_matrix_UB_31 0.1288797000
_diffrn_orient_matrix_UB_32 0.0092469000
_diffrn_orient_matrix_UB_33 -0.0055053000
_diffrn_radiation_monochromator mirror
_diffrn_radiation_probe x-ray
_diffrn_radiation_type CuK\a
_diffrn_radiation_wavelength 1.54184
_diffrn_reflns_av_R_equivalents 0.0289
_diffrn_reflns_av_unetI/netI 0.0175
_diffrn_reflns_limit_h_max 13
_diffrn_reflns_limit_h_min -11
_diffrn_reflns_limit_k_max 23
_diffrn_reflns_limit_k_min -23
_diffrn_reflns_limit_l_max 27
_diffrn_reflns_limit_l_min -27
_diffrn_reflns_number 47405
_diffrn_reflns_theta_full 67.04
_diffrn_reflns_theta_max 67.04
_diffrn_reflns_theta_min 2.92
_diffrn_source 'sealed X-ray tube'
_diffrn_source_type 'Enhance Ultra (Cu) X-ray Source'
_exptl_absorpt_coefficient_mu 0.533
_exptl_absorpt_correction_T_max 1.00000
_exptl_absorpt_correction_T_min 0.54971
_exptl_absorpt_correction_type multi-scan
_exptl_absorpt_process_details
;
CrysAlisPro, Agilent Technologies,
Version 1.171.37.34 (release 22-05-2014 CrysAlis171 .NET)
(compiled May 22 2014,16:03:01)
Empirical absorption correction using spherical harmonics,
 implemented in SCALE3 ABSPACK scaling algorithm.
;
_exptl_crystal_colour 'clear light colourless'
_exptl_crystal_colour_lustre clear
_exptl_crystal_colour_modifier light
_exptl_crystal_colour_primary colourless
_exptl_crystal_density_diffrn 1.106
_exptl_crystal_density_method 'not measured'
_exptl_crystal_description block
_exptl_crystal_F_000 2000
_exptl_crystal_size_max 0.42
_exptl_crystal_size_mid 0.32
_exptl_crystal_size_min 0.29
_refine_diff_density_max 0.150
_refine_diff_density_min -0.138
_refine_diff_density_rms 0.030
_refine_ls_abs_structure_details 'Flack H D (1983), Acta Cryst. A39, 876-881'
_refine_ls_abs_structure_Flack -0.07(11)
_refine_ls_extinction_method none
_refine_ls_goodness_of_fit_ref 1.009
_refine_ls_hydrogen_treatment constr
_refine_ls_matrix_type full
_refine_ls_number_parameters 613
_refine_ls_number_reflns 9638
_refine_ls_number_restraints 0
_refine_ls_restrained_S_all 1.009
_refine_ls_R_factor_all 0.0327
_refine_ls_R_factor_gt 0.0306
_refine_ls_shift/su_max 0.034
_refine_ls_shift/su_mean 0.004
_refine_ls_structure_factor_coef Fsqd
_refine_ls_weighting_details 'calc w=1/[\s^2^(Fo^2^)+(0.0488P)^2^+0.6752P] where P=(Fo^2^+2Fc^2^)/3'
_refine_ls_weighting_scheme calc
_refine_ls_wR_factor_gt 0.0790
_refine_ls_wR_factor_ref 0.0812
_reflns_number_gt 9136
_reflns_number_total 9638
_reflns_threshold_expression >2sigma(I)
_cod_data_source_file c6ob01215a2.cif
_cod_data_source_block 01287a
_cod_depositor_comments 'Adding full bibliography for 7155196.cif.'
_cod_original_cell_volume 5461.39(11)
_cod_database_code 7155196
_chemical_oxdiff_formula 'C20 H20 O4'
_reflns_odcompleteness_completeness 99.96
_reflns_odcompleteness_iscentric 1
_reflns_odcompleteness_theta 64.99
_olex2_refinement_description
;
1. Fixed Uiso
 At 1.2 times of:
  All C(H) groups, All C(H,H) groups
 At 1.5 times of:
  All C(H,H,H) groups
2.a Ternary CH refined with riding coordinates:
 C12(H12), C17(H17), C18(H18), C28(H28), C6(H6), C21(H21), C31(H31), C35(H35)
2.b Secondary CH2 refined with riding coordinates:
 C5(H5A,H5B), C22(H22A,H22B), C30(H30A,H30B), C36(H36A,H36B), C37(H37A,H37B),
 C49(H49A,H49B), C63(H63A,H63B), C10(H10A,H10B), C14(H14A,H14B), C19(H19A,H19B),
  C27(H27A,H27B), C33(H33A,H33B), C41(H41A,H41B), C60(H60A,H60B)
2.c Aromatic/amide H refined with riding coordinates:
 C7(H7), C20(H20)
2.d Idealised Me refined as rotating group:
 C39(H39A,H39B,H39C), C40(H40A,H40B,H40C), C51(H51A,H51B,H51C), C52(H52A,H52B,
 H52C), C54(H54A,H54B,H54C), C57(H57A,H57B,H57C), C61(H61A,H61B,H61C), C64(H64A,
 H64B,H64C), C65(H65A,H65B,H65C), C42(H42A,H42B,H42C), C44(H44A,H44B,H44C),
 C45(H45A,H45B,H45C), C47(H47A,H47B,H47C), C56(H56A,H56B,H56C), C58(H58A,H58B,
 H58C), C59(H59A,H59B,H59C), C62(H62A,H62B,H62C), C66(H66A,H66B,H66C)
;
_olex2_submission_special_instructions 'No special instructions were received'

loop_
_space_group_symop_id
_space_group_symop_operation_xyz
1 'x, y, z'
2 '-x+1/2, -y, z+1/2'
3 'x+1/2, -y+1/2, -z'
4 '-x, y+1/2, -z+1/2'

loop_
_atom_site_label
_atom_site_type_symbol
_atom_site_fract_x
_atom_site_fract_y
_atom_site_fract_z
_atom_site_U_iso_or_equiv
_atom_site_adp_type
_atom_site_occupancy
_atom_site_calc_flag
_atom_site_refinement_flags_posn
O1 O -0.82815(7) -0.43043(4) -0.21649(4) 0.02400(19) Uani 1 d .
O4 O -1.06989(8) -0.36556(5) -0.06457(4) 0.0349(2) Uani 1 d .
C5 C -0.93297(11) -0.26188(6) -0.14148(5) 0.0244(3) Uani 1 d .
H5A H -0.9432 -0.2661 -0.1000 0.029 Uiso 1 calc R
H5B H -0.8524 -0.2581 -0.1488 0.029 Uiso 1 calc R
C7 C -0.73842(11) -0.25846(7) -0.31835(6) 0.0281(3) Uani 1 d .
H7 H -0.6900 -0.2845 -0.3407 0.034 Uiso 1 calc R
C12 C -0.84020(11) -0.39660(6) -0.31274(5) 0.0228(3) Uani 1 d .
H12 H -0.7625 -0.4072 -0.3243 0.027 Uiso 1 calc R
C15 C -0.94192(11) -0.38894(6) -0.13929(5) 0.0228(3) Uani 1 d .
C16 C -0.84090(11) -0.50222(7) -0.13731(6) 0.0294(3) Uani 1 d .
C17 C -0.97708(10) -0.32601(6) -0.17075(5) 0.0217(3) Uani 1 d .
H17 H -1.0597 -0.3241 -0.1680 0.026 Uiso 1 calc R
C18 C -0.90431(11) -0.36517(7) -0.36600(5) 0.0256(3) Uani 1 d .
H18 H -0.9691 -0.3394 -0.3518 0.031 Uiso 1 calc R
C22 C -0.94957(10) -0.33254(6) -0.23562(5) 0.0203(2) Uani 1 d .
H22A H -1.0110 -0.3565 -0.2542 0.024 Uiso 1 calc R
H22B H -0.9474 -0.2880 -0.2523 0.024 Uiso 1 calc R
C23 C -0.99302(11) -0.40081(7) -0.08262(6) 0.0271(3) Uani 1 d .
C25 C -0.83908(10) -0.36788(6) -0.25034(5) 0.0209(2) Uani 1 d .
C26 C -0.87380(10) -0.43545(6) -0.16338(5) 0.0231(3) Uani 1 d .
C28 C -0.99090(12) -0.19759(7) -0.16180(6) 0.0308(3) Uani 1 d .
H28 H -0.9883 -0.1968 -0.2042 0.037 Uiso 1 calc R
C30 C -0.91485(12) -0.45985(6) -0.32046(6) 0.0277(3) Uani 1 d .
H30A H -0.8726 -0.5014 -0.3191 0.033 Uiso 1 calc R
H30B H -0.9792 -0.4614 -0.2945 0.033 Uiso 1 calc R
C32 C -0.94526(13) -0.45650(7) -0.04411(6) 0.0340(3) Uani 1 d .
C36 C -0.71632(11) -0.25794(7) -0.25476(6) 0.0286(3) Uani 1 d .
H36A H -0.7691 -0.2283 -0.2355 0.034 Uiso 1 calc R
H36B H -0.6401 -0.2423 -0.2471 0.034 Uiso 1 calc R
C37 C -0.73090(10) -0.32967(6) -0.23239(5) 0.0234(3) Uani 1 d .
H37A H -0.7284 -0.3283 -0.1905 0.028 Uiso 1 calc R
H37B H -0.6662 -0.3556 -0.2452 0.028 Uiso 1 calc R
C38 C -0.94516(11) -0.43721(7) -0.38234(6) 0.0296(3) Uani 1 d .
C39 C -1.03343(15) -0.48062(9) -0.00060(7) 0.0464(4) Uani 1 d .
H39A H -1.0611 -0.4432 0.0213 0.070 Uiso 1 calc GR
H39B H -0.9995 -0.5125 0.0252 0.070 Uiso 1 calc GR
H39C H -1.0951 -0.5013 -0.0209 0.070 Uiso 1 calc GR
C40 C -0.88785(13) -0.16952(7) -0.32297(7) 0.0369(3) Uani 1 d .
H40A H -0.9646 -0.1839 -0.3176 0.055 Uiso 1 calc GR
H40B H -0.8862 -0.1327 -0.3496 0.055 Uiso 1 calc GR
H40C H -0.8569 -0.1556 -0.2865 0.055 Uiso 1 calc GR
C43 C -0.81920(12) -0.22608(7) -0.34668(6) 0.0304(3) Uani 1 d .
C48 C -0.90300(12) -0.51519(7) -0.08030(6) 0.0349(3) Uani 1 d .
C49 C -0.84504(13) -0.32515(7) -0.41391(6) 0.0330(3) Uani 1 d .
H49A H -0.7659 -0.3379 -0.4150 0.040 Uiso 1 calc R
H49B H -0.8782 -0.3372 -0.4509 0.040 Uiso 1 calc R
C51 C -1.06908(13) -0.44175(8) -0.39971(7) 0.0387(3) Uani 1 d .
H51A H -1.1155 -0.4250 -0.3689 0.058 Uiso 1 calc GR
H51B H -1.0883 -0.4876 -0.4073 0.058 Uiso 1 calc GR
H51C H -1.0816 -0.4156 -0.4339 0.058 Uiso 1 calc GR
C52 C -0.71185(12) -0.50445(9) -0.12562(8) 0.0432(4) Uani 1 d .
H52A H -0.6717 -0.5000 -0.1615 0.065 Uiso 1 calc GR
H52B H -0.6926 -0.5463 -0.1078 0.065 Uiso 1 calc GR
H52C H -0.6914 -0.4684 -0.1003 0.065 Uiso 1 calc GR
C54 C -0.84466(15) -0.42454(9) -0.01119(7) 0.0473(4) Uani 1 d .
H54A H -0.7926 -0.4054 -0.0385 0.071 Uiso 1 calc GR
H54B H -0.8067 -0.4582 0.0111 0.071 Uiso 1 calc GR
H54C H -0.8723 -0.3902 0.0141 0.071 Uiso 1 calc GR
O55 O -0.91704(12) -0.57214(6) -0.06416(6) 0.0589(3) Uani 1 d .
C57 C -0.92925(15) -0.13602(8) -0.13983(9) 0.0494(4) Uani 1 d .
H57A H -0.9332 -0.1347 -0.0984 0.074 Uiso 1 calc GR
H57B H -0.9640 -0.0966 -0.1555 0.074 Uiso 1 calc GR
H57C H -0.8515 -0.1378 -0.1517 0.074 Uiso 1 calc GR
C61 C -0.86993(14) -0.55837(7) -0.18002(7) 0.0384(3) Uani 1 d .
H61A H -0.9486 -0.5558 -0.1901 0.058 Uiso 1 calc GR
H61B H -0.8546 -0.6009 -0.1624 0.058 Uiso 1 calc GR
H61C H -0.8248 -0.5536 -0.2143 0.058 Uiso 1 calc GR
C63 C -0.85281(15) -0.24925(8) -0.40637(6) 0.0398(4) Uani 1 d .
H63A H -0.8042 -0.2278 -0.4347 0.048 Uiso 1 calc R
H63B H -0.9299 -0.2351 -0.4140 0.048 Uiso 1 calc R
C64 C -0.86974(14) -0.47178(8) -0.42706(7) 0.0409(4) Uani 1 d .
H64A H -0.8828 -0.4524 -0.4645 0.061 Uiso 1 calc GR
H64B H -0.8873 -0.5187 -0.4282 0.061 Uiso 1 calc GR
H64C H -0.7918 -0.4660 -0.4165 0.061 Uiso 1 calc GR
C65 C -1.11461(15) -0.19472(9) -0.14351(11) 0.0610(5) Uani 1 d .
H65A H -1.1551 -0.2311 -0.1610 0.092 Uiso 1 calc GR
H65B H -1.1470 -0.1530 -0.1558 0.092 Uiso 1 calc GR
H65C H -1.1197 -0.1982 -0.1022 0.092 Uiso 1 calc GR
O2 O -0.32960(8) -0.33021(4) -0.24285(4) 0.02541(19) Uani 1 d .
O3 O -0.57312(8) -0.39430(5) -0.39391(4) 0.0299(2) Uani 1 d .
C6 C -0.47791(10) -0.43443(6) -0.28886(5) 0.0216(2) Uani 1 d .
H6 H -0.5605 -0.4373 -0.2918 0.026 Uiso 1 calc R
C8 C -0.33789(11) -0.25990(6) -0.32353(6) 0.0255(3) Uani 1 d .
C9 C -0.44392(11) -0.37122(6) -0.31995(5) 0.0222(2) Uani 1 d .
C10 C -0.43090(11) -0.49678(6) -0.31963(5) 0.0244(3) Uani 1 d .
H10A H -0.4345 -0.4893 -0.3611 0.029 Uiso 1 calc R
H10B H -0.3518 -0.5016 -0.3093 0.029 Uiso 1 calc R
C11 C -0.37464(10) -0.32520(6) -0.29610(5) 0.0221(2) Uani 1 d .
C13 C -0.49446(11) -0.35982(6) -0.37670(5) 0.0241(3) Uani 1 d .
C14 C -0.21966(11) -0.50334(7) -0.20459(6) 0.0277(3) Uani 1 d .
H14A H -0.2727 -0.5325 -0.2243 0.033 Uiso 1 calc R
H14B H -0.1437 -0.5195 -0.2121 0.033 Uiso 1 calc R
C19 C -0.23241(10) -0.43141(6) -0.22659(5) 0.0240(3) Uani 1 d .
H19A H -0.2290 -0.4324 -0.2685 0.029 Uiso 1 calc R
H19B H -0.1676 -0.4060 -0.2132 0.029 Uiso 1 calc R
C20 C -0.24276(11) -0.50342(7) -0.14096(6) 0.0284(3) Uani 1 d .
H20 H -0.1942 -0.4779 -0.1183 0.034 Uiso 1 calc R
C21 C -0.34090(11) -0.36392(6) -0.14653(5) 0.0250(3) Uani 1 d .
H21 H -0.2629 -0.3539 -0.1352 0.030 Uiso 1 calc R
O24 O -0.38863(10) -0.19320(5) -0.40409(5) 0.0422(3) Uani 1 d .
C27 C -0.34774(13) -0.43615(7) -0.04545(6) 0.0347(3) Uani 1 d .
H27A H -0.2681 -0.4245 -0.0443 0.042 Uiso 1 calc R
H27B H -0.3804 -0.4242 -0.0084 0.042 Uiso 1 calc R
C29 C -0.44337(12) -0.30669(7) -0.41665(5) 0.0272(3) Uani 1 d .
C31 C -0.40512(12) -0.39432(7) -0.09264(6) 0.0290(3) Uani 1 d .
H31 H -0.4725 -0.4181 -0.1063 0.035 Uiso 1 calc R
C33 C -0.41333(13) -0.30014(7) -0.13853(6) 0.0323(3) Uani 1 d .
H33A H -0.3704 -0.2589 -0.1415 0.039 Uiso 1 calc R
H33B H -0.4796 -0.2987 -0.1632 0.039 Uiso 1 calc R
C34 C -0.34027(11) -0.39289(6) -0.20901(5) 0.0224(3) Uani 1 d .
C35 C -0.49187(12) -0.56258(6) -0.30583(6) 0.0284(3) Uani 1 d .
H35 H -0.4914 -0.5690 -0.2638 0.034 Uiso 1 calc R
C41 C -0.45072(10) -0.42859(6) -0.22390(5) 0.0217(2) Uani 1 d .
H41A H -0.5124 -0.4050 -0.2052 0.026 Uiso 1 calc R
H41B H -0.4480 -0.4733 -0.2076 0.026 Uiso 1 calc R
C42 C -0.39357(13) -0.59154(7) -0.13733(7) 0.0381(3) Uani 1 d .
H42A H -0.4703 -0.5769 -0.1422 0.057 Uiso 1 calc GR
H42B H -0.3917 -0.6289 -0.1112 0.057 Uiso 1 calc GR
H42C H -0.3631 -0.6047 -0.1741 0.057 Uiso 1 calc GR
C44 C -0.37085(13) -0.20113(7) -0.28431(6) 0.0335(3) Uani 1 d .
H44A H -0.4515 -0.2005 -0.2794 0.050 Uiso 1 calc GR
H44B H -0.3467 -0.1599 -0.3017 0.050 Uiso 1 calc GR
H44C H -0.3350 -0.2062 -0.2473 0.050 Uiso 1 calc GR
C45 C -0.34528(13) -0.34221(8) -0.44885(6) 0.0358(3) Uani 1 d .
H45A H -0.2976 -0.3645 -0.4213 0.054 Uiso 1 calc GR
H45B H -0.3017 -0.3097 -0.4698 0.054 Uiso 1 calc GR
H45C H -0.3758 -0.3744 -0.4754 0.054 Uiso 1 calc GR
C46 C -0.32439(12) -0.53559(7) -0.11301(6) 0.0306(3) Uani 1 d .
C47 C -0.20807(12) -0.26030(8) -0.33194(7) 0.0356(3) Uani 1 d .
H47A H -0.1716 -0.2619 -0.2949 0.053 Uiso 1 calc GR
H47B H -0.1854 -0.2204 -0.3520 0.053 Uiso 1 calc GR
H47C H -0.1866 -0.2988 -0.3542 0.053 Uiso 1 calc GR
C50 C -0.39210(11) -0.24864(6) -0.38310(6) 0.0274(3) Uani 1 d .
C53 C -0.43920(13) -0.32117(8) -0.07575(6) 0.0365(3) Uani 1 d .
C56 C -0.53091(13) -0.28107(8) -0.45975(6) 0.0364(3) Uani 1 d .
H56A H -0.5600 -0.3179 -0.4819 0.055 Uiso 1 calc GR
H56B H -0.4961 -0.2493 -0.4853 0.055 Uiso 1 calc GR
H56C H -0.5918 -0.2599 -0.4392 0.055 Uiso 1 calc GR
C58 C -0.42869(15) -0.62054(7) -0.33371(8) 0.0442(4) Uani 1 d .
H58A H -0.4269 -0.6144 -0.3749 0.066 Uiso 1 calc GR
H58B H -0.4666 -0.6617 -0.3248 0.066 Uiso 1 calc GR
H58C H -0.3528 -0.6221 -0.3190 0.066 Uiso 1 calc GR
C59 C -0.56044(16) -0.31251(10) -0.05506(8) 0.0555(5) Uani 1 d .
H59A H -0.6114 -0.3303 -0.0835 0.083 Uiso 1 calc GR
H59B H -0.5760 -0.2658 -0.0494 0.083 Uiso 1 calc GR
H59C H -0.5705 -0.3359 -0.0192 0.083 Uiso 1 calc GR
C60 C -0.35801(14) -0.51196(8) -0.05335(6) 0.0387(3) Uani 1 d .
H60A H -0.3106 -0.5340 -0.0249 0.046 Uiso 1 calc R
H60B H -0.4356 -0.5252 -0.0460 0.046 Uiso 1 calc R
C62 C -0.61435(13) -0.56142(8) -0.32638(8) 0.0440(4) Uani 1 d .
H62A H -0.6559 -0.5288 -0.3046 0.066 Uiso 1 calc GR
H62B H -0.6476 -0.6048 -0.3208 0.066 Uiso 1 calc GR
H62C H -0.6167 -0.5500 -0.3667 0.066 Uiso 1 calc GR
C66 C -0.35597(17) -0.28818(9) -0.03378(7) 0.0494(4) Uani 1 d .
H66A H -0.3653 -0.3072 0.0041 0.074 Uiso 1 calc GR
H66B H -0.3705 -0.2410 -0.0322 0.074 Uiso 1 calc GR
H66C H -0.2800 -0.2957 -0.0469 0.074 Uiso 1 calc GR

loop_
_atom_site_aniso_label
_atom_site_aniso_U_11
_atom_site_aniso_U_22
_atom_site_aniso_U_33
_atom_site_aniso_U_23
_atom_site_aniso_U_13
_atom_site_aniso_U_12
O1 0.0282(4) 0.0189(4) 0.0249(4) 0.0032(3) 0.0002(4) 0.0043(4)
O4 0.0358(5) 0.0400(5) 0.0289(5) 0.0069(4) 0.0064(4) 0.0063(5)
C5 0.0264(6) 0.0234(6) 0.0234(6) -0.0011(5) -0.0013(5) 0.0008(5)
C7 0.0271(7) 0.0270(7) 0.0301(7) 0.0039(6) 0.0053(5) -0.0033(5)
C12 0.0213(6) 0.0224(6) 0.0246(6) -0.0017(5) -0.0012(5) 0.0020(5)
C15 0.0225(6) 0.0228(6) 0.0231(6) 0.0027(5) -0.0027(5) -0.0004(5)
C16 0.0276(7) 0.0238(6) 0.0367(7) 0.0085(6) -0.0004(6) 0.0038(5)
C17 0.0207(6) 0.0208(6) 0.0236(6) 0.0009(5) -0.0009(5) 0.0008(5)
C18 0.0248(6) 0.0302(7) 0.0217(6) -0.0042(5) -0.0029(5) 0.0038(5)
C22 0.0214(6) 0.0184(6) 0.0211(6) 0.0013(5) -0.0016(5) 0.0003(5)
C23 0.0271(7) 0.0285(7) 0.0258(6) 0.0039(5) -0.0024(5) -0.0014(5)
C25 0.0238(6) 0.0172(6) 0.0215(6) 0.0033(5) -0.0009(5) 0.0002(5)
C26 0.0227(6) 0.0226(6) 0.0241(6) 0.0044(5) -0.0039(5) -0.0030(5)
C28 0.0394(8) 0.0225(6) 0.0304(7) -0.0022(5) -0.0018(6) 0.0044(6)
C30 0.0289(7) 0.0233(6) 0.0310(7) -0.0048(5) -0.0023(5) 0.0013(5)
C32 0.0362(8) 0.0366(8) 0.0293(7) 0.0115(6) -0.0014(6) 0.0015(6)
C36 0.0243(6) 0.0280(7) 0.0335(7) -0.0003(6) -0.0015(5) -0.0058(5)
C37 0.0200(6) 0.0258(6) 0.0243(6) -0.0010(5) -0.0029(5) 0.0010(5)
C38 0.0281(7) 0.0332(7) 0.0276(7) -0.0099(6) -0.0036(5) 0.0029(6)
C39 0.0539(10) 0.0503(9) 0.0350(8) 0.0203(7) 0.0093(7) 0.0069(8)
C40 0.0411(8) 0.0247(7) 0.0449(8) 0.0091(6) 0.0001(7) 0.0019(6)
C43 0.0319(7) 0.0257(7) 0.0336(7) 0.0089(6) 0.0033(6) -0.0042(6)
C48 0.0340(7) 0.0333(8) 0.0373(8) 0.0158(6) -0.0015(6) 0.0025(6)
C49 0.0378(8) 0.0402(8) 0.0210(6) 0.0014(6) -0.0018(6) 0.0043(6)
C51 0.0346(8) 0.0434(8) 0.0382(8) -0.0099(7) -0.0087(6) 0.0020(7)
C52 0.0297(8) 0.0449(9) 0.0551(10) 0.0210(8) -0.0040(7) 0.0059(7)
C54 0.0502(9) 0.0523(10) 0.0392(8) 0.0074(7) -0.0159(8) 0.0044(8)
O55 0.0817(9) 0.0351(6) 0.0600(8) 0.0222(6) 0.0197(7) 0.0049(6)
C57 0.0527(10) 0.0269(8) 0.0686(11) -0.0073(8) -0.0035(9) -0.0002(7)
C61 0.0426(8) 0.0214(7) 0.0511(9) 0.0045(6) 0.0044(7) 0.0022(6)
C63 0.0486(9) 0.0396(8) 0.0313(7) 0.0127(6) -0.0019(7) 0.0036(7)
C64 0.0436(9) 0.0436(8) 0.0356(8) -0.0150(7) 0.0006(7) 0.0077(7)
C65 0.0386(9) 0.0369(9) 0.1076(17) -0.0038(10) -0.0018(10) 0.0129(7)
O2 0.0309(5) 0.0210(4) 0.0244(4) 0.0031(4) -0.0035(4) -0.0041(4)
O3 0.0322(5) 0.0309(5) 0.0265(4) 0.0008(4) -0.0038(4) -0.0022(4)
C6 0.0209(6) 0.0210(6) 0.0230(6) 0.0022(5) -0.0006(5) -0.0009(5)
C8 0.0272(6) 0.0197(6) 0.0296(6) 0.0025(5) 0.0030(5) -0.0010(5)
C9 0.0237(6) 0.0195(6) 0.0232(6) 0.0010(5) 0.0022(5) 0.0024(5)
C10 0.0266(6) 0.0218(6) 0.0248(6) 0.0010(5) 0.0001(5) -0.0003(5)
C11 0.0238(6) 0.0202(6) 0.0222(6) 0.0021(5) 0.0025(5) 0.0023(5)
C13 0.0259(6) 0.0226(6) 0.0239(6) -0.0009(5) 0.0026(5) 0.0040(5)
C14 0.0245(6) 0.0272(7) 0.0313(7) 0.0020(5) 0.0010(5) 0.0039(5)
C19 0.0214(6) 0.0265(6) 0.0241(6) 0.0015(5) 0.0011(5) -0.0019(5)
C20 0.0261(6) 0.0293(7) 0.0297(7) 0.0058(6) -0.0043(5) 0.0031(5)
C21 0.0258(6) 0.0258(6) 0.0234(6) -0.0007(5) -0.0013(5) -0.0008(5)
O24 0.0588(7) 0.0278(5) 0.0402(6) 0.0128(4) -0.0013(5) -0.0025(5)
C27 0.0411(8) 0.0420(8) 0.0210(6) 0.0025(6) 0.0032(6) 0.0006(7)
C29 0.0314(7) 0.0273(7) 0.0230(6) 0.0036(5) 0.0025(5) 0.0038(5)
C31 0.0285(7) 0.0347(7) 0.0238(6) -0.0015(5) 0.0022(5) -0.0003(6)
C33 0.0370(8) 0.0280(7) 0.0319(7) -0.0031(6) 0.0010(6) 0.0041(6)
C34 0.0254(6) 0.0201(6) 0.0216(6) 0.0035(5) -0.0001(5) -0.0010(5)
C35 0.0348(7) 0.0229(6) 0.0276(7) 0.0027(5) -0.0035(5) -0.0024(6)
C41 0.0215(6) 0.0207(6) 0.0228(6) 0.0018(5) 0.0014(5) 0.0002(5)
C42 0.0370(8) 0.0300(7) 0.0474(9) 0.0075(6) 0.0043(7) -0.0026(6)
C44 0.0444(8) 0.0205(6) 0.0355(7) -0.0005(6) 0.0032(6) -0.0009(6)
C45 0.0394(8) 0.0386(8) 0.0294(7) 0.0021(6) 0.0087(6) 0.0045(6)
C46 0.0300(7) 0.0279(7) 0.0338(7) 0.0086(6) -0.0011(6) 0.0039(6)
C47 0.0286(7) 0.0309(7) 0.0472(8) 0.0080(6) 0.0033(6) -0.0031(6)
C50 0.0283(7) 0.0244(7) 0.0295(7) 0.0066(5) 0.0067(6) 0.0028(5)
C53 0.0412(8) 0.0400(8) 0.0284(7) -0.0061(6) 0.0046(6) 0.0056(7)
C56 0.0415(8) 0.0397(8) 0.0280(7) 0.0110(6) -0.0012(6) 0.0016(7)
C58 0.0547(10) 0.0235(7) 0.0544(9) -0.0001(7) -0.0001(8) 0.0006(7)
C59 0.0542(11) 0.0604(11) 0.0517(10) -0.0023(8) 0.0183(9) 0.0148(9)
C60 0.0437(9) 0.0401(8) 0.0322(7) 0.0120(6) 0.0043(6) -0.0001(7)
C62 0.0384(8) 0.0306(7) 0.0630(10) 0.0069(7) -0.0094(8) -0.0102(6)
C66 0.0685(12) 0.0468(9) 0.0329(8) -0.0111(7) -0.0002(8) -0.0005(8)

loop_
_atom_type_symbol
_atom_type_description
_atom_type_scat_dispersion_real
_atom_type_scat_dispersion_imag
_atom_type_scat_source
C C 0.0181 0.0091 'International Tables Vol C Tables 4.2.6.8 and 6.1.1.4'
H H 0.0000 0.0000 'International Tables Vol C Tables 4.2.6.8 and 6.1.1.4'
O O 0.0492 0.0322 'International Tables Vol C Tables 4.2.6.8 and 6.1.1.4'

loop_
_geom_angle_atom_site_label_1
_geom_angle_atom_site_label_2
_geom_angle_atom_site_label_3
_geom_angle
C26 O1 C25 120.69(9)
H5A C5 H5B 107.6
C17 C5 H5A 108.7
C17 C5 H5B 108.7
C28 C5 H5A 108.7
C28 C5 H5B 108.7
C28 C5 C17 114.36(10)
C36 C7 H7 116.3
C43 C7 H7 116.3
C43 C7 C36 127.49(13)
C18 C12 H12 109.0
C25 C12 H12 109.0
C25 C12 C18 125.61(10)
C30 C12 H12 109.0
C30 C12 C18 87.80(9)
C30 C12 C25 114.38(10)
C23 C15 C17 116.90(11)
C26 C15 C17 122.61(11)
C26 C15 C23 120.28(11)
C26 C16 C48 111.62(11)
C26 C16 C52 110.32(11)
C26 C16 C61 109.35(11)
C48 C16 C52 108.49(12)
C48 C16 C61 108.84(12)
C61 C16 C52 108.15(13)
C5 C17 H17 106.0
C15 C17 C5 112.84(10)
C15 C17 H17 106.0
C15 C17 C22 109.86(10)
C22 C17 C5 115.26(10)
C22 C17 H17 106.0
C12 C18 H18 108.9
C38 C18 C12 88.28(9)
C38 C18 H18 108.9
C49 C18 C12 123.47(11)
C49 C18 H18 108.9
C49 C18 C38 116.50(11)
C17 C22 H22A 108.3
C17 C22 H22B 108.3
H22A C22 H22B 107.4
C25 C22 C17 115.97(10)
C25 C22 H22A 108.3
C25 C22 H22B 108.3
O4 C23 C15 121.28(12)
O4 C23 C32 119.60(12)
C15 C23 C32 119.06(12)
O1 C25 C12 100.34(9)
O1 C25 C22 110.39(9)
O1 C25 C37 101.73(9)
C22 C25 C12 111.81(10)
C22 C25 C37 114.84(10)
C37 C25 C12 116.03(10)
O1 C26 C15 124.36(11)
O1 C26 C16 109.01(10)
C15 C26 C16 126.57(12)
C5 C28 H28 107.8
C57 C28 C5 111.31(12)
C57 C28 H28 107.8
C57 C28 C65 109.73(13)
C65 C28 C5 112.09(13)
C65 C28 H28 107.8
C12 C30 H30A 113.6
C12 C30 H30B 113.6
H30A C30 H30B 110.9
C38 C30 C12 89.98(10)
C38 C30 H30A 113.6
C38 C30 H30B 113.6
C23 C32 C54 105.57(12)
C39 C32 C23 111.12(12)
C39 C32 C54 109.32(13)
C48 C32 C23 111.16(11)
C48 C32 C39 110.00(12)
C48 C32 C54 109.57(13)
C7 C36 H36A 110.1
C7 C36 H36B 110.1
C7 C36 C37 107.79(11)
H36A C36 H36B 108.5
C37 C36 H36A 110.1
C37 C36 H36B 110.1
C25 C37 H37A 107.9
C25 C37 H37B 107.9
C36 C37 C25 117.67(10)
C36 C37 H37A 107.9
C36 C37 H37B 107.9
H37A C37 H37B 107.2
C30 C38 C18 88.54(9)
C51 C38 C18 114.56(12)
C51 C38 C30 116.80(12)
C51 C38 C64 110.85(11)
C64 C38 C18 113.50(12)
C64 C38 C30 111.01(12)
C32 C39 H39A 109.5
C32 C39 H39B 109.5
C32 C39 H39C 109.5
H39A C39 H39B 109.5
H39A C39 H39C 109.5
H39B C39 H39C 109.5
H40A C40 H40B 109.5
H40A C40 H40C 109.5
H40B C40 H40C 109.5
C43 C40 H40A 109.5
C43 C40 H40B 109.5
C43 C40 H40C 109.5
C7 C43 C40 125.36(13)
C7 C43 C63 119.42(13)
C40 C43 C63 115.09(12)
C32 C48 C16 119.94(12)
O55 C48 C16 119.39(14)
O55 C48 C32 120.67(14)
C18 C49 H49A 108.7
C18 C49 H49B 108.8
H49A C49 H49B 107.6
C63 C49 C18 114.01(12)
C63 C49 H49A 108.7
C63 C49 H49B 108.7
C38 C51 H51A 109.5
C38 C51 H51B 109.5
C38 C51 H51C 109.5
H51A C51 H51B 109.5
H51A C51 H51C 109.5
H51B C51 H51C 109.5
C16 C52 H52A 109.5
C16 C52 H52B 109.5
C16 C52 H52C 109.5
H52A C52 H52B 109.5
H52A C52 H52C 109.5
H52B C52 H52C 109.5
C32 C54 H54A 109.5
C32 C54 H54B 109.5
C32 C54 H54C 109.5
H54A C54 H54B 109.5
H54A C54 H54C 109.5
H54B C54 H54C 109.5
C28 C57 H57A 109.5
C28 C57 H57B 109.5
C28 C57 H57C 109.5
H57A C57 H57B 109.5
H57A C57 H57C 109.5
H57B C57 H57C 109.5
C16 C61 H61A 109.5
C16 C61 H61B 109.5
C16 C61 H61C 109.5
H61A C61 H61B 109.5
H61A C61 H61C 109.5
H61B C61 H61C 109.5
C43 C63 C49 113.14(11)
C43 C63 H63A 109.0
C43 C63 H63B 109.0
C49 C63 H63A 109.0
C49 C63 H63B 109.0
H63A C63 H63B 107.8
C38 C64 H64A 109.5
C38 C64 H64B 109.5
C38 C64 H64C 109.5
H64A C64 H64B 109.5
H64A C64 H64C 109.5
H64B C64 H64C 109.5
C28 C65 H65A 109.5
C28 C65 H65B 109.5
C28 C65 H65C 109.5
H65A C65 H65B 109.5
H65A C65 H65C 109.5
H65B C65 H65C 109.5
C11 O2 C34 120.80(9)
C9 C6 H6 106.3
C9 C6 C10 111.23(10)
C9 C6 C41 110.21(10)
C10 C6 H6 106.3
C10 C6 C41 115.89(10)
C41 C6 H6 106.3
C11 C8 C44 109.86(10)
C11 C8 C47 109.43(11)
C11 C8 C50 112.46(11)
C44 C8 C47 109.28(12)
C44 C8 C50 108.15(11)
C50 C8 C47 107.59(11)
C11 C9 C6 122.56(11)
C11 C9 C13 120.62(11)
C13 C9 C6 116.75(11)
C6 C10 H10A 108.4
C6 C10 H10B 108.4
H10A C10 H10B 107.5
C35 C10 C6 115.39(10)
C35 C10 H10A 108.4
C35 C10 H10B 108.4
O2 C11 C8 109.49(10)
O2 C11 C9 124.30(11)
C9 C11 C8 126.19(11)
O3 C13 C9 121.02(11)
O3 C13 C29 119.62(11)
C9 C13 C29 119.26(11)
H14A C14 H14B 108.4
C19 C14 H14A 110.1
C19 C14 H14B 110.1
C20 C14 H14A 110.1
C20 C14 H14B 110.1
C20 C14 C19 108.01(11)
C14 C19 H19A 107.9
C14 C19 H19B 107.9
C14 C19 C34 117.50(10)
H19A C19 H19B 107.2
C34 C19 H19A 107.9
C34 C19 H19B 107.9
C14 C20 H20 116.1
C46 C20 C14 127.71(13)
C46 C20 H20 116.1
C31 C21 H21 108.7
C33 C21 H21 108.7
C33 C21 C31 87.52(10)
C33 C21 C34 114.86(11)
C34 C21 H21 108.7
C34 C21 C31 126.22(11)
H27A C27 H27B 107.5
C31 C27 H27A 108.6
C31 C27 H27B 108.6
C60 C27 H27A 108.6
C60 C27 H27B 108.6
C60 C27 C31 114.84(12)
C13 C29 C45 105.49(11)
C50 C29 C13 112.25(10)
C50 C29 C45 107.21(11)
C50 C29 C56 110.31(11)
C56 C29 C13 111.05(11)
C56 C29 C45 110.36(11)
C21 C31 H31 108.9
C27 C31 C21 123.92(11)
C27 C31 H31 108.9
C27 C31 C53 116.48(11)
C53 C31 C21 87.77(10)
C53 C31 H31 108.9
C21 C33 H33A 113.7
C21 C33 H33B 113.7
H33A C33 H33B 110.9
C53 C33 C21 89.87(10)
C53 C33 H33A 113.7
C53 C33 H33B 113.7
O2 C34 C19 102.26(9)
O2 C34 C21 100.11(9)
O2 C34 C41 110.41(10)
C19 C34 C21 115.72(10)
C41 C34 C19 114.44(10)
C41 C34 C21 112.27(10)
C10 C35 H35 108.5
C58 C35 C10 109.53(12)
C58 C35 H35 108.5
C58 C35 C62 110.24(13)
C62 C35 C10 111.64(11)
C62 C35 H35 108.5
C6 C41 H41A 108.4
C6 C41 H41B 108.4
C34 C41 C6 115.70(10)
C34 C41 H41A 108.4
C34 C41 H41B 108.4
H41A C41 H41B 107.4
H42A C42 H42B 109.5
H42A C42 H42C 109.5
H42B C42 H42C 109.5
C46 C42 H42A 109.5
C46 C42 H42B 109.5
C46 C42 H42C 109.5
C8 C44 H44A 109.5
C8 C44 H44B 109.5
C8 C44 H44C 109.5
H44A C44 H44B 109.5
H44A C44 H44C 109.5
H44B C44 H44C 109.5
C29 C45 H45A 109.5
C29 C45 H45B 109.5
C29 C45 H45C 109.5
H45A C45 H45B 109.5
H45A C45 H45C 109.5
H45B C45 H45C 109.5
C20 C46 C42 125.25(14)
C20 C46 C60 118.94(13)
C42 C46 C60 115.66(12)
C8 C47 H47A 109.5
C8 C47 H47B 109.5
C8 C47 H47C 109.5
H47A C47 H47B 109.5
H47A C47 H47C 109.5
H47B C47 H47C 109.5
O24 C50 C8 118.65(12)
O24 C50 C29 120.50(12)
C29 C50 C8 120.76(11)
C33 C53 C31 88.22(10)
C59 C53 C31 115.28(14)
C59 C53 C33 116.87(14)
C59 C53 C66 110.95(14)
C66 C53 C31 113.24(13)
C66 C53 C33 110.58(13)
C29 C56 H56A 109.5
C29 C56 H56B 109.5
C29 C56 H56C 109.5
H56A C56 H56B 109.5
H56A C56 H56C 109.5
H56B C56 H56C 109.5
C35 C58 H58A 109.5
C35 C58 H58B 109.5
C35 C58 H58C 109.5
H58A C58 H58B 109.5
H58A C58 H58C 109.5
H58B C58 H58C 109.5
C53 C59 H59A 109.5
C53 C59 H59B 109.5
C53 C59 H59C 109.5
H59A C59 H59B 109.5
H59A C59 H59C 109.5
H59B C59 H59C 109.5
C27 C60 H60A 108.9
C27 C60 H60B 108.9
C46 C60 C27 113.42(12)
C46 C60 H60A 108.9
C46 C60 H60B 108.9
H60A C60 H60B 107.7
C35 C62 H62A 109.5
C35 C62 H62B 109.5
C35 C62 H62C 109.5
H62A C62 H62B 109.5
H62A C62 H62C 109.5
H62B C62 H62C 109.5
C53 C66 H66A 109.5
C53 C66 H66B 109.5
C53 C66 H66C 109.5
H66A C66 H66B 109.5
H66A C66 H66C 109.5
H66B C66 H66C 109.5

loop_
_geom_bond_atom_site_label_1
_geom_bond_atom_site_label_2
_geom_bond_distance
O1 C25 1.4804(14)
O1 C26 1.3446(16)
O4 C23 1.2231(17)
C5 H5A 0.9700
C5 H5B 0.9700
C5 C17 1.5404(17)
C5 C28 1.5301(18)
C7 H7 0.9300
C7 C36 1.4927(19)
C7 C43 1.327(2)
C12 H12 0.9800
C12 C18 1.5760(17)
C12 C25 1.5524(17)
C12 C30 1.5522(18)
C15 C17 1.5113(16)
C15 C23 1.4616(18)
C15 C26 1.3502(18)
C16 C26 1.5150(17)
C16 C48 1.531(2)
C16 C52 1.550(2)
C16 C61 1.533(2)
C17 H17 0.9800
C17 C22 1.5396(16)
C18 H18 0.9800
C18 C38 1.5651(18)
C18 C49 1.5353(19)
C22 H22A 0.9700
C22 H22B 0.9700
C22 C25 1.5236(17)
C23 C32 1.5331(18)
C25 C37 1.5463(17)
C28 H28 0.9800
C28 C57 1.518(2)
C28 C65 1.523(2)
C30 H30A 0.9700
C30 H30B 0.9700
C30 C38 1.5422(19)
C32 C39 1.527(2)
C32 C48 1.525(2)
C32 C54 1.550(2)
C36 H36A 0.9700
C36 H36B 0.9700
C36 C37 1.5338(18)
C37 H37A 0.9700
C37 H37B 0.9700
C38 C51 1.522(2)
C38 C64 1.5300(19)
C39 H39A 0.9600
C39 H39B 0.9600
C39 H39C 0.9600
C40 H40A 0.9600
C40 H40B 0.9600
C40 H40C 0.9600
C40 C43 1.496(2)
C43 C63 1.508(2)
C48 O55 1.2095(18)
C49 H49A 0.9700
C49 H49B 0.9700
C49 C63 1.530(2)
C51 H51A 0.9600
C51 H51B 0.9600
C51 H51C 0.9600
C52 H52A 0.9600
C52 H52B 0.9600
C52 H52C 0.9600
C54 H54A 0.9600
C54 H54B 0.9600
C54 H54C 0.9600
C57 H57A 0.9600
C57 H57B 0.9600
C57 H57C 0.9600
C61 H61A 0.9600
C61 H61B 0.9600
C61 H61C 0.9600
C63 H63A 0.9700
C63 H63B 0.9700
C64 H64A 0.9600
C64 H64B 0.9600
C64 H64C 0.9600
C65 H65A 0.9600
C65 H65B 0.9600
C65 H65C 0.9600
O2 C11 1.3444(15)
O2 C34 1.4825(14)
O3 C13 1.2240(16)
C6 H6 0.9800
C6 C9 1.5081(16)
C6 C10 1.5388(17)
C6 C41 1.5396(16)
C8 C11 1.5147(17)
C8 C44 1.5341(18)
C8 C47 1.5470(19)
C8 C50 1.5352(18)
C9 C11 1.3494(18)
C9 C13 1.4592(18)
C10 H10A 0.9700
C10 H10B 0.9700
C10 C35 1.5334(17)
C13 C29 1.5313(18)
C14 H14A 0.9700
C14 H14B 0.9700
C14 C19 1.5325(18)
C14 C20 1.4959(19)
C19 H19A 0.9700
C19 H19B 0.9700
C19 C34 1.5440(18)
C20 H20 0.9300
C20 C46 1.327(2)
C21 H21 0.9800
C21 C31 1.5803(18)
C21 C33 1.5468(18)
C21 C34 1.5556(17)
O24 C50 1.2104(16)
C27 H27A 0.9700
C27 H27B 0.9700
C27 C31 1.5324(19)
C27 C60 1.531(2)
C29 C45 1.5500(19)
C29 C50 1.5215(19)
C29 C56 1.5250(19)
C31 H31 0.9800
C31 C53 1.566(2)
C33 H33A 0.9700
C33 H33B 0.9700
C33 C53 1.541(2)
C34 C41 1.5273(17)
C35 H35 0.9800
C35 C58 1.522(2)
C35 C62 1.524(2)
C41 H41A 0.9700
C41 H41B 0.9700
C42 H42A 0.9600
C42 H42B 0.9600
C42 H42C 0.9600
C42 C46 1.495(2)
C44 H44A 0.9600
C44 H44B 0.9600
C44 H44C 0.9600
C45 H45A 0.9600
C45 H45B 0.9600
C45 H45C 0.9600
C46 C60 1.511(2)
C47 H47A 0.9600
C47 H47B 0.9600
C47 H47C 0.9600
C53 C59 1.521(2)
C53 C66 1.531(2)
C56 H56A 0.9600
C56 H56B 0.9600
C56 H56C 0.9600
C58 H58A 0.9600
C58 H58B 0.9600
C58 H58C 0.9600
C59 H59A 0.9600
C59 H59B 0.9600
C59 H59C 0.9600
C60 H60A 0.9700
C60 H60B 0.9700
C62 H62A 0.9600
C62 H62B 0.9600
C62 H62C 0.9600
C66 H66A 0.9600
C66 H66B 0.9600
C66 H66C 0.9600

loop_
_geom_torsion_atom_site_label_1
_geom_torsion_atom_site_label_2
_geom_torsion_atom_site_label_3
_geom_torsion_atom_site_label_4
_geom_torsion
O1 C25 C37 C36 -174.58(10)
O4 C23 C32 C39 26.17(19)
O4 C23 C32 C48 149.03(13)
O4 C23 C32 C54 -92.24(16)
C5 C17 C22 C25 90.48(13)
C7 C36 C37 C25 -48.91(15)
C7 C43 C63 C49 34.01(19)
C12 C18 C38 C30 17.38(9)
C12 C18 C38 C51 136.34(12)
C12 C18 C38 C64 -94.95(12)
C12 C18 C49 C63 -98.35(15)
C12 C25 C37 C36 77.64(14)
C12 C30 C38 C18 -17.64(9)
C12 C30 C38 C51 -134.58(12)
C12 C30 C38 C64 97.04(12)
C15 C17 C22 C25 -38.34(14)
C15 C23 C32 C39 -156.68(13)
C15 C23 C32 C48 -33.81(17)
C15 C23 C32 C54 84.92(15)
C17 C5 C28 C57 -169.47(13)
C17 C5 C28 C65 67.21(16)
C17 C15 C23 O4 8.07(18)
C17 C15 C23 C32 -169.04(11)
C17 C15 C26 O1 1.68(19)
C17 C15 C26 C16 -175.13(12)
C17 C22 C25 O1 46.78(13)
C17 C22 C25 C12 157.58(10)
C17 C22 C25 C37 -67.49(13)
C18 C12 C25 O1 149.17(11)
C18 C12 C25 C22 32.13(16)
C18 C12 C25 C37 -102.22(14)
C18 C12 C30 C38 17.52(9)
C18 C49 C63 C43 50.05(18)
C22 C25 C37 C36 -55.35(15)
C23 C15 C17 C5 69.03(14)
C23 C15 C17 C22 -160.84(10)
C23 C15 C26 O1 176.26(11)
C23 C15 C26 C16 -0.5(2)
C23 C32 C48 C16 39.20(17)
C23 C32 C48 O55 -141.51(15)
C25 O1 C26 C15 7.52(18)
C25 O1 C26 C16 -175.19(10)
C25 C12 C18 C38 -135.99(12)
C25 C12 C18 C49 103.00(15)
C25 C12 C30 C38 146.01(11)
C26 O1 C25 C12 -149.05(10)
C26 O1 C25 C22 -30.96(14)
C26 O1 C25 C37 91.38(12)
C26 C15 C17 C5 -116.22(13)
C26 C15 C17 C22 13.91(16)
C26 C15 C23 O4 -166.81(13)
C26 C15 C23 C32 16.08(18)
C26 C16 C48 C32 -25.43(17)
C26 C16 C48 O55 155.28(15)
C28 C5 C17 C15 -164.71(11)
C28 C5 C17 C22 67.96(14)
C30 C12 C18 C38 -17.27(9)
C30 C12 C18 C49 -138.28(13)
C30 C12 C25 O1 43.35(12)
C30 C12 C25 C22 -73.69(13)
C30 C12 C25 C37 151.95(11)
C36 C7 C43 C40 15.7(2)
C36 C7 C43 C63 -160.05(13)
C38 C18 C49 C63 154.82(12)
C39 C32 C48 C16 162.71(13)
C39 C32 C48 O55 -18.0(2)
C40 C43 C63 C49 -142.12(13)
C43 C7 C36 C37 118.08(15)
C48 C16 C26 O1 -172.33(11)
C48 C16 C26 C15 4.88(18)
C49 C18 C38 C30 144.36(12)
C49 C18 C38 C51 -96.68(15)
C49 C18 C38 C64 32.03(16)
C52 C16 C26 O1 66.97(14)
C52 C16 C26 C15 -115.82(15)
C52 C16 C48 C32 96.33(15)
C52 C16 C48 O55 -82.96(18)
C54 C32 C48 C16 -77.09(16)
C54 C32 C48 O55 102.19(17)
C61 C16 C26 O1 -51.85(14)
C61 C16 C26 C15 125.36(14)
C61 C16 C48 C32 -146.21(13)
C61 C16 C48 O55 34.50(19)
O2 C34 C41 C6 46.26(14)
O3 C13 C29 C45 -91.53(14)
O3 C13 C29 C50 152.04(12)
O3 C13 C29 C56 28.04(17)
C6 C9 C11 O2 -0.44(19)
C6 C9 C11 C8 -178.75(11)
C6 C9 C13 O3 10.98(17)
C6 C9 C13 C29 -165.25(11)
C6 C10 C35 C58 -173.72(12)
C6 C10 C35 C62 63.90(15)
C9 C6 C10 C35 -159.31(11)
C9 C6 C41 C34 -38.51(14)
C9 C13 C29 C45 84.75(14)
C9 C13 C29 C50 -31.68(16)
C9 C13 C29 C56 -155.68(12)
C10 C6 C9 C11 -114.59(13)
C10 C6 C9 C13 68.58(14)
C10 C6 C41 C34 88.90(13)
C11 O2 C34 C19 90.99(12)
C11 O2 C34 C21 -149.68(10)
C11 O2 C34 C41 -31.19(14)
C11 C8 C50 O24 164.97(12)
C11 C8 C50 C29 -18.40(16)
C11 C9 C13 O3 -165.92(12)
C11 C9 C13 C29 17.84(18)
C13 C9 C11 O2 176.27(11)
C13 C9 C11 C8 -2.03(19)
C13 C29 C50 C8 32.40(16)
C13 C29 C50 O24 -151.03(13)
C14 C19 C34 O2 -173.75(10)
C14 C19 C34 C21 78.55(14)
C14 C19 C34 C41 -54.36(15)
C14 C20 C46 C42 15.7(2)
C14 C20 C46 C60 -159.64(13)
C19 C14 C20 C46 118.19(15)
C19 C34 C41 C6 -68.44(14)
C20 C14 C19 C34 -49.14(15)
C20 C46 C60 C27 33.27(19)
C21 C31 C53 C33 19.15(10)
C21 C31 C53 C59 138.19(13)
C21 C31 C53 C66 -92.53(13)
C21 C33 C53 C31 -19.57(10)
C21 C33 C53 C59 -137.16(14)
C21 C33 C53 C66 94.64(13)
C21 C34 C41 C6 157.04(10)
C27 C31 C53 C33 146.35(12)
C27 C31 C53 C59 -94.61(16)
C27 C31 C53 C66 34.67(18)
C31 C21 C33 C53 19.40(10)
C31 C21 C34 O2 148.61(12)
C31 C21 C34 C19 -102.40(14)
C31 C21 C34 C41 31.50(17)
C31 C27 C60 C46 50.53(18)
C33 C21 C31 C27 -139.86(13)
C33 C21 C31 C53 -19.09(10)
C33 C21 C34 O2 42.34(13)
C33 C21 C34 C19 151.32(11)
C33 C21 C34 C41 -74.78(14)
C34 O2 C11 C8 -172.46(10)
C34 O2 C11 C9 8.99(18)
C34 C21 C31 C27 100.81(16)
C34 C21 C31 C53 -138.42(13)
C34 C21 C33 C53 148.58(11)
C41 C6 C9 C11 15.37(16)
C41 C6 C9 C13 -161.47(10)
C41 C6 C10 C35 73.78(14)
C42 C46 C60 C27 -142.52(13)
C44 C8 C11 O2 -55.95(14)
C44 C8 C11 C9 122.57(14)
C44 C8 C50 O24 43.48(16)
C44 C8 C50 C29 -139.89(12)
C45 C29 C50 C8 -82.99(14)
C45 C29 C50 O24 93.58(15)
C47 C8 C11 O2 64.03(13)
C47 C8 C11 C9 -117.45(14)
C47 C8 C50 O24 -74.46(16)
C47 C8 C50 C29 102.17(13)
C50 C8 C11 O2 -176.46(10)
C50 C8 C11 C9 2.06(18)
C56 C29 C50 C8 156.81(11)
C56 C29 C50 O24 -26.62(18)
C60 C27 C31 C21 -96.88(16)
C60 C27 C31 C53 156.70(13)
